data_7246795
loop_
_publ_author_name
'Zhang, Kai-ming'
'Ji, Min-fang'
'Zhou, Xue-Yi'
'Xuan, Fang'
'Duan, Bo-yuan'
'Yuan, Yuan'
'Liu, Guang-xiang'
'Duan, Hai-bao'
'Zhao, Hai-rong'

_publ_section_title
;
 The proton conduction behavior of two 1D open-framework metal phosphates
 with similar crystal structures and different hydrogen bond networks
;
_journal_issue 19
_journal_name_full 'RSC Advances'
_journal_page_first 12703
_journal_page_last 12711
_journal_paper_doi 10.1039/D3RA01130E
_journal_volume 13
_journal_year 2023
_chemical_formula_sum 'Mg24 Tm5'
_chemical_name_systematic 'Thulium Magnesium (5/24)'
_space_group_IT_number 217
_space_group_name_Hall 'I -4 2 3'
_space_group_name_H-M_alt 'I -4 3 m'
_symmetry_cell_setting cubic
_symmetry_Int_Tables_number 217
_symmetry_space_group_name_H-M 'I -4 3 m'
_audit_update_record
;
2018-02-27 deposited with the CCDC.	2023-03-20 downloaded from the CCDC.
;
_cell_angle_alpha 90
_cell_angle_beta 90
_cell_angle_gamma 90
_cell_formula_units_Z 2
_cell_length_a 11.215
_cell_length_b 11.215
_cell_length_c 11.215
_cell_volume 1410.580
_cod_data_source_file d3ra01130e2.cif
_cod_data_source_block 151538-ICSD
_cod_original_cell_volume 1410.58
_cod_database_code 7246795

loop_
_symmetry_equiv_pos_site_id
_symmetry_equiv_pos_as_xyz
1 '-z, -y, x'
2 '-y, -x, z'
3 '-x, -z, y'
4 '-z, -x, y'
5 '-y, -z, x'
6 '-x, -y, z'
7 '-z, y, -x'
8 '-y, x, -z'
9 '-x, z, -y'
10 '-z, x, -y'
11 '-y, z, -x'
12 '-x, y, -z'
13 'z, -y, -x'
14 'y, -x, -z'
15 'x, -z, -y'
16 'z, -x, -y'
17 'y, -z, -x'
18 'x, -y, -z'
19 'z, y, x'
20 'y, x, z'
21 'x, z, y'
22 'z, x, y'
23 'y, z, x'
24 'x, y, z'
25 '-z+1/2, -y+1/2, x+1/2'
26 '-y+1/2, -x+1/2, z+1/2'
27 '-x+1/2, -z+1/2, y+1/2'
28 '-z+1/2, -x+1/2, y+1/2'
29 '-y+1/2, -z+1/2, x+1/2'
30 '-x+1/2, -y+1/2, z+1/2'
31 '-z+1/2, y+1/2, -x+1/2'
32 '-y+1/2, x+1/2, -z+1/2'
33 '-x+1/2, z+1/2, -y+1/2'
34 '-z+1/2, x+1/2, -y+1/2'
35 '-y+1/2, z+1/2, -x+1/2'
36 '-x+1/2, y+1/2, -z+1/2'
37 'z+1/2, -y+1/2, -x+1/2'
38 'y+1/2, -x+1/2, -z+1/2'
39 'x+1/2, -z+1/2, -y+1/2'
40 'z+1/2, -x+1/2, -y+1/2'
41 'y+1/2, -z+1/2, -x+1/2'
42 'x+1/2, -y+1/2, -z+1/2'
43 'z+1/2, y+1/2, x+1/2'
44 'y+1/2, x+1/2, z+1/2'
45 'x+1/2, z+1/2, y+1/2'
46 'z+1/2, x+1/2, y+1/2'
47 'y+1/2, z+1/2, x+1/2'
48 'x+1/2, y+1/2, z+1/2'

loop_
_atom_site_label
_atom_site_type_symbol
_atom_site_fract_x
_atom_site_fract_y
_atom_site_fract_z
Tm1 Tm0+ 0 0 0
Tm2 Tm0+ 0.3152 0.3152 0.3152
Mg1 Mg0+ 0.3568 0.3568 0.0342
Mg2 Mg0+ 0.0915 0.0915 0.2778

loop_
_citation_id
_citation_doi
_citation_year
1 10.4028/www.scientific.net/MSF.443-444.263 2004
